data_4309937
loop_
_publ_author_name
'Yong Bok Go'
'Xiqu Wang'
'Ekaterina V. Anokhina'
'Allan J. Jacobson'

_publ_section_title
;
Influence of the Reaction Temperature and pH on the Coordination Modes of
the 1,4-Benzenedicarboxylate (BDC) Ligand: A Case Study of the
NiII(BDC)/2,2'-Bipyridine System
;
_journal_name_full 'Inorganic Chemistry'
_journal_page_first 8265
_journal_page_last 8271
_journal_paper_doi 10.1021/ic050644d
_journal_volume 44
_journal_year 2005
_chemical_formula_sum 'C28 H24 N4 Ni O6'
_chemical_formula_weight 571.22
_chemical_name_systematic
;
 ?
;
_space_group_IT_number 60
_symmetry_space_group_name_Hall '-P 2n 2ab'
_symmetry_space_group_name_H-M 'P b c n'
_atom_sites_solution_hydrogens geom
_atom_sites_solution_primary direct
_atom_sites_solution_secondary difmap
_audit_creation_method SHELXL-97
_cell_angle_alpha 90.00
_cell_angle_beta 90.00
_cell_angle_gamma 90.00
_cell_formula_units_Z 4
_cell_length_a 14.266(2)
_cell_length_b 10.6915(15)
_cell_length_c 17.171(2)
_cell_measurement_temperature 293(2)
_cell_volume 2619.0(6)
_computing_structure_refinement 'SHELXL-97 (Sheldrick, 1997)'
_diffrn_ambient_temperature 293(2)
_diffrn_measured_fraction_theta_full 0.937
_diffrn_measured_fraction_theta_max 0.937
_diffrn_radiation_monochromator graphite
_diffrn_radiation_source 'fine-focus sealed tube'
_diffrn_radiation_type MoK\a
_diffrn_radiation_wavelength 0.71073
_diffrn_reflns_av_R_equivalents 0.0394
_diffrn_reflns_av_sigmaI/netI 0.0216
_diffrn_reflns_limit_h_max 18
_diffrn_reflns_limit_h_min -18
_diffrn_reflns_limit_k_max 12
_diffrn_reflns_limit_k_min -14
_diffrn_reflns_limit_l_max 20
_diffrn_reflns_limit_l_min -22
_diffrn_reflns_number 15699
_diffrn_reflns_theta_full 28.73
_diffrn_reflns_theta_max 28.73
_diffrn_reflns_theta_min 2.37
_exptl_absorpt_coefficient_mu 0.791
_exptl_absorpt_correction_T_max 1
_exptl_absorpt_correction_T_min 0.8970
_exptl_absorpt_correction_type multi-scan
_exptl_absorpt_process_details SADABS
_exptl_crystal_colour purple
_exptl_crystal_density_diffrn 1.449
_exptl_crystal_density_method 'not measured'
_exptl_crystal_description polyhedra
_exptl_crystal_F_000 1184
_exptl_crystal_size_max 0.5
_exptl_crystal_size_mid 0.35
_exptl_crystal_size_min 0.3
_refine_diff_density_max 0.310
_refine_diff_density_min -0.358
_refine_diff_density_rms 0.054
_refine_ls_extinction_method none
_refine_ls_goodness_of_fit_ref 1.039
_refine_ls_hydrogen_treatment constr
_refine_ls_matrix_type full
_refine_ls_number_parameters 177
_refine_ls_number_reflns 3189
_refine_ls_number_restraints 0
_refine_ls_restrained_S_all 1.039
_refine_ls_R_factor_all 0.0402
_refine_ls_R_factor_gt 0.0306
_refine_ls_shift/su_max 0.001
_refine_ls_shift/su_mean 0.000
_refine_ls_structure_factor_coef Fsqd
_refine_ls_weighting_details 'calc w=1/[\s^2^(Fo^2^)+(0.0430P)^2^+1.0206P] where P=(Fo^2^+2Fc^2^)/3'
_refine_ls_weighting_scheme calc
_refine_ls_wR_factor_gt 0.0815
_refine_ls_wR_factor_ref 0.0883
_reflns_number_gt 2619
_reflns_number_total 3189
_reflns_threshold_expression >2sigma(I)
_cod_data_source_file ic050644dsi20050426_020950_1.cif
_cod_data_source_block 5
_cod_original_cell_volume 2618.9(6)
_cod_database_code 4309937

loop_
_symmetry_equiv_pos_as_xyz
'x, y, z'
'-x+1/2, -y+1/2, z+1/2'
'-x, y, -z+1/2'
'x+1/2, -y+1/2, -z'
'-x, -y, -z'
'x-1/2, y-1/2, -z-1/2'
'x, -y, z-1/2'
'-x-1/2, y-1/2, z'

loop_
_atom_site_label
_atom_site_type_symbol
_atom_site_fract_x
_atom_site_fract_y
_atom_site_fract_z
_atom_site_U_iso_or_equiv
_atom_site_adp_type
_atom_site_occupancy
_atom_site_symmetry_multiplicity
_atom_site_calc_flag
_atom_site_refinement_flags
_atom_site_disorder_assembly
_atom_site_disorder_group
C1 C 0.96980(14) 0.45922(18) 0.11854(11) 0.0491(4) Uani 1 1 d . . .
H1 H 0.9076 0.4853 0.1196 0.059 Uiso 1 1 calc R . .
C2 C 0.99512(16) 0.3661(2) 0.06717(16) 0.0697(7) Uani 1 1 d . . .
H2 H 0.9512 0.3312 0.0335 0.084 Uiso 1 1 calc R . .
C3 C 1.08603(18) 0.3261(2) 0.06666(16) 0.0790(8) Uani 1 1 d . . .
H3 H 1.1044 0.2618 0.0335 0.095 Uiso 1 1 calc R . .
C4 C 1.15028(16) 0.3815(2) 0.11537(14) 0.0642(6) Uani 1 1 d . . .
H4 H 1.2125 0.3554 0.1155 0.077 Uiso 1 1 calc R . .
C5 C 1.12069(12) 0.47689(15) 0.16433(9) 0.0406(4) Uani 1 1 d . . .
C6 C 1.18562(11) 0.54664(15) 0.21587(9) 0.0396(3) Uani 1 1 d . . .
C7 C 1.28148(14) 0.5270(2) 0.21639(13) 0.0609(5) Uani 1 1 d . . .
H7 H 1.3080 0.4653 0.1852 0.073 Uiso 1 1 calc R . .
C8 C 1.33723(15) 0.5999(3) 0.26364(14) 0.0735(7) Uani 1 1 d . . .
H8 H 1.4019 0.5887 0.2641 0.088 Uiso 1 1 calc R . .
C9 C 1.29646(15) 0.6891(2) 0.31007(14) 0.0660(6) Uani 1 1 d . . .
H9 H 1.3328 0.7394 0.3424 0.079 Uiso 1 1 calc R . .
C10 C 1.20018(13) 0.70254(18) 0.30757(11) 0.0485(4) Uani 1 1 d . . .
H10 H 1.1724 0.7624 0.3394 0.058 Uiso 1 1 calc R . .
C11 C 1.05715(11) 0.81132(14) 0.11337(8) 0.0334(3) Uani 1 1 d . . .
C12 C 1.08541(11) 0.94029(15) -0.00745(10) 0.0397(3) Uani 1 1 d . . .
H12 H 1.1430 0.9005 -0.0128 0.048 Uiso 1 1 calc R . .
C13 C 1.02756(11) 0.91058(14) 0.05524(8) 0.0322(3) Uani 1 1 d . . .
C14 C 0.94219(12) 0.97149(15) 0.06172(9) 0.0397(4) Uani 1 1 d . . .
H14 H 0.9028 0.9527 0.1032 0.048 Uiso 1 1 calc R . .
O1 O 1.13377(8) 0.75915(12) 0.10377(7) 0.0498(3) Uani 1 1 d . . .
O2 O 0.99937(8) 0.79003(12) 0.16749(7) 0.0416(3) Uani 1 1 d . . .
O1W O 1.23013(16) 0.6454(2) -0.01508(14) 0.1140(8) Uani 1 1 d . . .
Ni1 Ni 1.0000 0.65248(2) 0.2500 0.02896(10) Uani 1 2 d S . .
N1 N 1.03071(10) 0.51366(12) 0.16695(7) 0.0364(3) Uani 1 1 d . . .
N2 N 1.14529(10) 0.63360(13) 0.26168(7) 0.0354(3) Uani 1 1 d . . .

loop_
_atom_site_aniso_label
_atom_site_aniso_U_11
_atom_site_aniso_U_22
_atom_site_aniso_U_33
_atom_site_aniso_U_23
_atom_site_aniso_U_13
_atom_site_aniso_U_12
C1 0.0478(9) 0.0525(10) 0.0469(9) -0.0147(8) 0.0016(8) -0.0082(8)
C2 0.0697(15) 0.0726(15) 0.0667(15) -0.0367(12) 0.0029(10) -0.0153(11)
C3 0.0754(15) 0.0730(15) 0.0885(18) -0.0489(14) 0.0136(13) -0.0022(12)
C4 0.0577(12) 0.0606(12) 0.0743(14) -0.0254(11) 0.0105(10) 0.0089(10)
C5 0.0448(9) 0.0369(8) 0.0399(8) -0.0020(6) 0.0059(7) 0.0022(7)
C6 0.0390(8) 0.0422(8) 0.0375(8) 0.0033(7) 0.0013(6) 0.0050(7)
C7 0.0428(10) 0.0790(14) 0.0608(12) -0.0064(11) 0.0020(9) 0.0158(10)
C8 0.0360(10) 0.111(2) 0.0731(15) -0.0030(14) -0.0090(9) 0.0087(12)
C9 0.0473(11) 0.0879(15) 0.0627(13) -0.0045(12) -0.0173(9) -0.0089(11)
C10 0.0472(10) 0.0531(10) 0.0451(9) -0.0033(8) -0.0091(7) -0.0038(8)
C11 0.0394(8) 0.0306(7) 0.0301(7) 0.0013(6) -0.0033(6) -0.0057(6)
C12 0.0382(8) 0.0397(8) 0.0413(8) 0.0078(7) 0.0070(6) 0.0031(6)
C13 0.0386(7) 0.0295(7) 0.0284(6) 0.0003(5) -0.0008(6) -0.0042(6)
C14 0.0441(8) 0.0397(8) 0.0353(8) 0.0074(6) 0.0112(6) 0.0018(7)
O1 0.0407(6) 0.0567(7) 0.0519(7) 0.0180(6) 0.0043(5) 0.0072(6)
O2 0.0489(7) 0.0422(6) 0.0338(6) 0.0102(5) 0.0058(5) 0.0036(5)
O1W 0.0941(15) 0.145(2) 0.1032(16) -0.0019(15) 0.0105(13) 0.0184(14)
Ni1 0.03253(15) 0.02963(15) 0.02471(14) 0.000 -0.00030(9) 0.000
N1 0.0414(7) 0.0351(7) 0.0328(6) -0.0039(5) 0.0025(5) -0.0030(6)
N2 0.0367(7) 0.0381(7) 0.0314(6) 0.0014(5) -0.0028(5) 0.0001(5)

loop_
_atom_type_symbol
_atom_type_description
_atom_type_scat_dispersion_real
_atom_type_scat_dispersion_imag
_atom_type_scat_source
C C 0.0033 0.0016 'International Tables Vol C Tables 4.2.6.8 and 6.1.1.4'
O O 0.0106 0.0060 'International Tables Vol C Tables 4.2.6.8 and 6.1.1.4'
Ni Ni 0.3393 1.1124 'International Tables Vol C Tables 4.2.6.8 and 6.1.1.4'
N N 0.0061 0.0033 'International Tables Vol C Tables 4.2.6.8 and 6.1.1.4'
H H 0.0000 0.0000 'International Tables Vol C Tables 4.2.6.8 and 6.1.1.4'

loop_
_geom_angle_atom_site_label_1
_geom_angle_atom_site_label_2
_geom_angle_atom_site_label_3
_geom_angle
_geom_angle_site_symmetry_1
_geom_angle_site_symmetry_3
_geom_angle_publ_flag
N1 C1 C2 122.86(19) . . ?
C3 C2 C1 118.6(2) . . ?
C2 C3 C4 119.6(2) . . ?
C3 C4 C5 118.8(2) . . ?
N1 C5 C4 121.74(17) . . ?
N1 C5 C6 115.47(14) . . ?
C4 C5 C6 122.78(17) . . ?
N2 C6 C7 121.55(17) . . ?
N2 C6 C5 115.40(14) . . ?
C7 C6 C5 123.04(17) . . ?
C8 C7 C6 119.2(2) . . ?
C9 C8 C7 119.4(2) . . ?
C8 C9 C10 118.4(2) . . ?
N2 C10 C9 123.02(19) . . ?
O1 C11 O2 126.37(14) . . ?
O1 C11 C13 118.25(13) . . ?
O2 C11 C13 115.38(14) . . ?
C14 C12 C13 120.50(15) 5_775 . ?
C14 C13 C12 118.39(14) . . ?
C14 C13 C11 121.38(13) . . ?
C12 C13 C11 120.21(14) . . ?
C12 C14 C13 121.11(14) 5_775 . ?
C11 O2 Ni1 129.60(10) . . ?
O2 Ni1 O2 87.86(7) 3_755 . ?
O2 Ni1 N2 98.07(5) 3_755 3_755 ?
O2 Ni1 N2 89.92(5) . 3_755 ?
O2 Ni1 N2 89.92(5) 3_755 . ?
O2 Ni1 N2 98.07(5) . . ?
N2 Ni1 N2 168.93(8) 3_755 . ?
O2 Ni1 N1 167.73(5) 3_755 . ?
O2 Ni1 N1 92.22(5) . . ?
N2 Ni1 N1 94.20(5) 3_755 . ?
N2 Ni1 N1 77.92(5) . . ?
O2 Ni1 N1 92.22(5) 3_755 3_755 ?
O2 Ni1 N1 167.73(5) . 3_755 ?
N2 Ni1 N1 77.92(5) 3_755 3_755 ?
N2 Ni1 N1 94.20(5) . 3_755 ?
N1 Ni1 N1 90.30(7) . 3_755 ?
C1 N1 C5 118.24(15) . . ?
C1 N1 Ni1 126.41(12) . . ?
C5 N1 Ni1 115.34(10) . . ?
C10 N2 C6 118.42(16) . . ?
C10 N2 Ni1 125.82(12) . . ?
C6 N2 Ni1 115.71(11) . . ?

loop_
_geom_bond_atom_site_label_1
_geom_bond_atom_site_label_2
_geom_bond_distance
_geom_bond_site_symmetry_2
_geom_bond_publ_flag
C1 N1 1.336(2) . ?
C1 C2 1.378(3) . ?
C2 C3 1.366(3) . ?
C3 C4 1.375(3) . ?
C4 C5 1.388(2) . ?
C5 N1 1.343(2) . ?
C5 C6 1.482(2) . ?
C6 N2 1.347(2) . ?
C6 C7 1.384(2) . ?
C7 C8 1.378(3) . ?
C8 C9 1.373(3) . ?
C9 C10 1.382(3) . ?
C10 N2 1.333(2) . ?
C11 O1 1.2381(19) . ?
C11 O2 1.2629(18) . ?
C11 C13 1.517(2) . ?
C12 C14 1.383(2) 5_775 ?
C12 C13 1.393(2) . ?
C13 C14 1.386(2) . ?
C14 C12 1.383(2) 5_775 ?
O2 Ni1 2.0421(11) . ?
Ni1 O2 2.0421(11) 3_755 ?
Ni1 N2 2.0921(15) 3_755 ?
Ni1 N2 2.0921(15) . ?
Ni1 N1 2.1043(13) . ?
Ni1 N1 2.1043(13) 3_755 ?
